data_2236005
loop_
_publ_author_name
'Rajarajan, K.'
'Sendil Kumar, K.'
'Ramesh, V.'
'Shihabuddeen, V.'
'Murugavel, S.'

_publ_section_title
;
 <i>catena</i>-Poly[[bis(thiocyanato-\k<i>N</i>)cobalt(II)]-di-\m-thiourea-\k^4^<i>S</i>:<i>S</i>]
;
_journal_coeditor_code TK5133
_journal_issue 8
_journal_name_full 'Acta Crystallographica Section E'
_journal_page_first m1125
_journal_page_last m1126
_journal_paper_doi 10.1107/S1600536812033193
_journal_volume 68
_journal_year 2012
_chemical_formula_iupac '[Co (N C S)2 (C H4 N2 S)2]'
_chemical_formula_moiety 'C4 H8 Co N6 S4'
_chemical_formula_sum 'C4 H8 Co N6 S4'
_chemical_formula_weight 327.33
_chemical_name_systematic
;
<i>catena</i>-Poly[[bis(thiocyanato-\k<i>N</i>)cobalt(II)]-di-\m-thiourea-
\k^4^<i>S</i>:<i>S</i>]
;
_space_group_IT_number 2
_symmetry_cell_setting triclinic
_symmetry_space_group_name_Hall '-P 1'
_symmetry_space_group_name_H-M 'P -1'
_atom_sites_solution_hydrogens geom
_atom_sites_solution_primary direct
_atom_sites_solution_secondary difmap
_audit_creation_method SHELXL-97
_cell_angle_alpha 92.424(3)
_cell_angle_beta 98.172(2)
_cell_angle_gamma 104.166(2)
_cell_formula_units_Z 1
_cell_length_a 3.855(3)
_cell_length_b 7.585(2)
_cell_length_c 10.094(2)
_cell_measurement_reflns_used 2298
_cell_measurement_temperature 293(2)
_cell_measurement_theta_max 34.1
_cell_measurement_theta_min 2.0
_cell_volume 282.4(2)
_computing_cell_refinement 'APEX2 and SAINT (Bruker, 2004)'
_computing_data_collection 'APEX2 (Bruker, 2004)'
_computing_data_reduction 'SAINT and XPREP (Bruker, 2004)'
_computing_molecular_graphics 'ORTEP-3 for Windows (Farrugia (1997)'
_computing_publication_material 'SHELXL97 (Sheldrick, 2008) and PLATON (Spek, 2009)'
_computing_structure_refinement 'SHELXL97 (Sheldrick, 2008)'
_computing_structure_solution 'SHELXS97 (Sheldrick, 2008)'
_diffrn_ambient_temperature 293(2)
_diffrn_detector_area_resol_mean 10.0
_diffrn_measured_fraction_theta_full 1.000
_diffrn_measured_fraction_theta_max 0.802
_diffrn_measurement_device_type 'Bruker APEXII CCD'
_diffrn_measurement_method '\w scans'
_diffrn_radiation_monochromator graphite
_diffrn_radiation_source 'fine-focus sealed tube'
_diffrn_radiation_type MoK\a
_diffrn_radiation_wavelength 0.71073
_diffrn_reflns_av_R_equivalents 0.0255
_diffrn_reflns_av_sigmaI/netI 0.0182
_diffrn_reflns_limit_h_max 5
_diffrn_reflns_limit_h_min -5
_diffrn_reflns_limit_k_max 10
_diffrn_reflns_limit_k_min -11
_diffrn_reflns_limit_l_max 15
_diffrn_reflns_limit_l_min -14
_diffrn_reflns_number 6452
_diffrn_reflns_theta_full 25.00
_diffrn_reflns_theta_max 34.10
_diffrn_reflns_theta_min 2.04
_exptl_absorpt_coefficient_mu 2.234
_exptl_absorpt_correction_T_max 0.699
_exptl_absorpt_correction_T_min 0.591
_exptl_absorpt_correction_type multi-scan
_exptl_absorpt_process_details '(SADABS; Sheldrick, 1996)'
_exptl_crystal_colour brown
_exptl_crystal_density_diffrn 1.925
_exptl_crystal_density_method 'not measured'
_exptl_crystal_description block
_exptl_crystal_F_000 165
_exptl_crystal_size_max 0.24
_exptl_crystal_size_mid 0.22
_exptl_crystal_size_min 0.16
_refine_diff_density_max 0.609
_refine_diff_density_min -0.327
_refine_ls_extinction_coef 0.203(7)
_refine_ls_extinction_expression Fc^*^=kFc[1+0.001xFc^2^\l^3^/sin(2\q)]^-1/4^
_refine_ls_extinction_method 'SHELXL97 (Sheldrick, 2008)'
_refine_ls_goodness_of_fit_ref 1.068
_refine_ls_hydrogen_treatment constr
_refine_ls_matrix_type full
_refine_ls_number_parameters 71
_refine_ls_number_reflns 1844
_refine_ls_number_restraints 0
_refine_ls_restrained_S_all 1.068
_refine_ls_R_factor_all 0.0199
_refine_ls_R_factor_gt 0.0189
_refine_ls_shift/su_max 0.001
_refine_ls_shift/su_mean 0.000
_refine_ls_structure_factor_coef Fsqd
_refine_ls_weighting_details 'calc w=1/[\s^2^(Fo^2^)+(0.0264P)^2^+0.0757P] where P=(Fo^2^+2Fc^2^)/3'
_refine_ls_weighting_scheme calc
_refine_ls_wR_factor_gt 0.0518
_refine_ls_wR_factor_ref 0.0524
_reflns_number_gt 1764
_reflns_number_total 1844
_reflns_threshold_expression I>2\s(I)
_cod_data_source_file tk5133.cif
_cod_data_source_block I
_cod_database_code 2236005
_cod_database_fobs_code 2236005

loop_
_symmetry_equiv_pos_as_xyz
'x, y, z'
'-x, -y, -z'

loop_
_atom_site_type_symbol
_atom_site_label
_atom_site_fract_x
_atom_site_fract_y
_atom_site_fract_z
_atom_site_U_iso_or_equiv
_atom_site_adp_type
_atom_site_calc_flag
_atom_site_refinement_flags
_atom_site_occupancy
_atom_site_symmetry_multiplicity
C C1 0.5577(3) 0.18192(15) 0.78972(10) 0.01952(19) Uani d . 1 1
C C2 0.9805(3) -0.29358(15) 0.69572(11) 0.02016(19) Uani d . 1 1
N N1 0.5889(3) 0.10262(13) 0.69282(9) 0.02280(18) Uani d . 1 1
N N2 0.9447(3) -0.19551(16) 0.80075(10) 0.0295(2) Uani d . 1 1
H H2A 0.9899 -0.2301 0.8800 0.035 Uiso calc R 1 1
H H2B 0.8759 -0.0966 0.7903 0.035 Uiso calc R 1 1
N N3 1.0858(3) -0.44519(15) 0.71126(11) 0.0324(2) Uani d . 1 1
H H3A 1.1313 -0.4801 0.7904 0.039 Uiso calc R 1 1
H H3B 1.1091 -0.5092 0.6423 0.039 Uiso calc R 1 1
S S1 0.51233(9) 0.29477(5) 0.92362(3) 0.03241(9) Uani d . 1 1
S S2 0.89332(7) -0.22779(3) 0.53449(2) 0.01878(8) Uani d . 1 1
Co Co 0.5000 0.0000 0.5000 0.01874(8) Uani d S 1 2

loop_
_atom_site_aniso_label
_atom_site_aniso_U_11
_atom_site_aniso_U_22
_atom_site_aniso_U_33
_atom_site_aniso_U_12
_atom_site_aniso_U_13
_atom_site_aniso_U_23
C1 0.0193(4) 0.0231(5) 0.0165(4) 0.0073(4) 0.0011(3) 0.0004(3)
C2 0.0189(4) 0.0209(5) 0.0200(4) 0.0033(4) 0.0031(3) 0.0046(4)
N1 0.0259(4) 0.0256(4) 0.0169(4) 0.0078(4) 0.0022(3) -0.0016(3)
N2 0.0430(6) 0.0313(5) 0.0173(4) 0.0147(4) 0.0056(4) 0.0040(4)
N3 0.0484(6) 0.0269(5) 0.0256(5) 0.0173(5) 0.0027(4) 0.0072(4)
S1 0.03586(17) 0.0469(2) 0.01841(14) 0.02104(14) 0.00223(11) -0.00877(12)
S2 0.02254(13) 0.01991(13) 0.01566(12) 0.00861(9) 0.00307(9) 0.00202(8)
Co 0.02202(11) 0.02291(12) 0.01230(10) 0.00862(8) 0.00200(7) -0.00215(7)

loop_
_atom_type_symbol
_atom_type_description
_atom_type_scat_dispersion_real
_atom_type_scat_dispersion_imag
_atom_type_scat_source
C C 0.0033 0.0016 'International Tables Vol C Tables 4.2.6.8 and 6.1.1.4'
H H 0.0000 0.0000 'International Tables Vol C Tables 4.2.6.8 and 6.1.1.4'
N N 0.0061 0.0033 'International Tables Vol C Tables 4.2.6.8 and 6.1.1.4'
S S 0.1246 0.1234 'International Tables Vol C Tables 4.2.6.8 and 6.1.1.4'
Co Co 0.3494 0.9721 'International Tables Vol C Tables 4.2.6.8 and 6.1.1.4'

loop_
_geom_angle_atom_site_label_1
_geom_angle_atom_site_label_2
_geom_angle_atom_site_label_3
_geom_angle_site_symmetry_1
_geom_angle_site_symmetry_3
_geom_angle
N1 C1 S1 . . 179.17(10)
N2 C2 N3 . . 120.18(11)
N2 C2 S2 . . 121.31(9)
N3 C2 S2 . . 118.50(9)
C1 N1 Co . . 160.34(9)
C2 N2 H2A . . 120.0
C2 N2 H2B . . 120.0
H2A N2 H2B . . 120.0
C2 N3 H3A . . 120.0
C2 N3 H3B . . 120.0
H3A N3 H3B . . 120.0
C2 S2 Co . . 117.06(4)
C2 S2 Co . 1_655 104.64(4)
Co S2 Co . 1_655 95.93(5)
N1 Co N1 . 2_656 180.0
N1 Co S2 . 2_656 83.37(3)
N1 Co S2 2_656 2_656 96.63(3)
N1 Co S2 . . 96.63(3)
N1 Co S2 2_656 . 83.37(3)
S2 Co S2 2_656 . 180.000(11)
N1 Co S2 . 2_756 88.73(3)
N1 Co S2 2_656 2_756 91.27(3)
S2 Co S2 2_656 2_756 95.93(5)
S2 Co S2 . 2_756 84.07(5)
N1 Co S2 . 1_455 91.27(3)
N1 Co S2 2_656 1_455 88.73(3)
S2 Co S2 2_656 1_455 84.07(5)
S2 Co S2 . 1_455 95.93(5)
S2 Co S2 2_756 1_455 180.000(11)

loop_
_geom_bond_atom_site_label_1
_geom_bond_atom_site_label_2
_geom_bond_site_symmetry_2
_geom_bond_distance
C1 N1 . 1.1627(14)
C1 S1 . 1.6226(11)
C2 N2 . 1.3121(15)
C2 N3 . 1.3182(15)
C2 S2 . 1.7338(11)
N1 Co . 2.0158(10)
N2 H2A . 0.8600
N2 H2B . 0.8600
N3 H3A . 0.8600
N3 H3B . 0.8600
S2 Co . 2.5668(10)
S2 Co 1_655 2.6231(14)
Co N1 2_656 2.0158(10)
Co S2 2_656 2.5668(10)
Co S2 2_756 2.6231(14)
Co S2 1_455 2.6231(14)

loop_
_geom_hbond_atom_site_label_D
_geom_hbond_atom_site_label_H
_geom_hbond_atom_site_label_A
_geom_hbond_site_symmetry_A
_geom_hbond_distance_DH
_geom_hbond_distance_HA
_geom_hbond_distance_DA
_geom_hbond_angle_DHA
N2 H2B N1 1 0.86 2.26 3.079(3) 159.0
N2 H2A S1 2_757 0.86 2.70 3.461(3) 147.6
N3 H3A S1 1_645 0.86 2.78 3.483(3) 139.7
N3 H3B S2 2_746 0.86 2.62 3.456(3) 165.6

loop_
_geom_torsion_atom_site_label_1
_geom_torsion_atom_site_label_2
_geom_torsion_atom_site_label_3
_geom_torsion_atom_site_label_4
_geom_torsion_site_symmetry_1
_geom_torsion_site_symmetry_4
_geom_torsion
S1 C1 N1 Co . . -33(7)
N2 C2 S2 Co . . -19.76(11)
N3 C2 S2 Co . . 160.47(8)
N2 C2 S2 Co . 1_655 84.92(10)
N3 C2 S2 Co . 1_655 -94.85(10)
C1 N1 Co N1 . 2_656 -14E1(10)
C1 N1 Co S2 . 2_656 12.8(3)
C1 N1 Co S2 . . -167.2(3)
C1 N1 Co S2 . 2_756 108.9(3)
C1 N1 Co S2 . 1_455 -71.1(3)
C2 S2 Co N1 . . 21.76(5)
Co S2 Co N1 1_655 . -88.02(3)
C2 S2 Co N1 . 2_656 -158.24(5)
Co S2 Co N1 1_655 2_656 91.98(3)
C2 S2 Co S2 . 2_656 -12E1(10)
Co S2 Co S2 1_655 2_656 13E1(10)
C2 S2 Co S2 . 2_756 109.79(4)
Co S2 Co S2 1_655 2_756 0.0
C2 S2 Co S2 . 1_455 -70.21(4)
Co S2 Co S2 1_655 1_455 180.0
